data_4025358
loop_
_publ_author_name
'Lodovico Lunazzi'
'Michele Mancinelli'
'Andrea Mazzanti'

_publ_contact_author
;
Dr. Andrea Mazzanti
University of Bologna
Department of Organic Chemistry A.Mangini
Viale Risorgimento 4
40136 Bologna
Italy
;
_publ_contact_author_email mazzand@ms.fci.unibo.it
_publ_contact_author_fax '[039]051 209 3654'
_publ_contact_author_phone '[039]051 209 3633'
_publ_section_title
;
 Structure and Stereodynamics of Aryldiimino Derivatives
;
_journal_name_full 'Journal of Organic Chemistry'
_journal_page_first 2572
_journal_page_last 2577
_journal_paper_doi 10.1021/jo100106t
_journal_volume 75
_journal_year 2010
_chemical_formula_moiety '4(C36 H26 N2), C4 H6 N'
_chemical_formula_sum 'C37 H27.5 N2.25'
_chemical_formula_weight 503.61
_chemical_name_common 'compound 4'
_chemical_name_systematic
; 
 N1,N8-bis(diphenylmethylene)naphthalene-1,8-diamine 
;
_space_group_IT_number 14
_symmetry_cell_setting monoclinic
_symmetry_space_group_name_Hall '-P 2ybc'
_symmetry_space_group_name_H-M 'P 1 21/c 1'
_atom_sites_solution_hydrogens geom
_atom_sites_solution_primary direct
_atom_sites_solution_secondary difmap
_audit_creation_date 09/02/2009
_audit_creation_method SHELXL-97
_audit_update_record 09/03/2009
_cell_angle_alpha 90.00
_cell_angle_beta 101.276(3)
_cell_angle_gamma 90.00
_cell_formula_units_Z 4
_cell_length_a 12.258(3)
_cell_length_b 20.150(4)
_cell_length_c 11.618(2)
_cell_measurement_reflns_used 263
_cell_measurement_temperature 296(2)
_cell_volume 2814.2(10)
_computing_structure_refinement 'SHELXL-97 (Sheldrick, 1997)'
_computing_structure_solution 'SHELXS-97 (Sheldrick, 1990)'
_diffrn_ambient_temperature 296(2)
_diffrn_measured_fraction_theta_full 0.993
_diffrn_measured_fraction_theta_max 0.993
_diffrn_measurement_device_type 'Bruker APEX2'
_diffrn_measurement_method 'Phi and omega scans'
_diffrn_radiation_monochromator graphite
_diffrn_radiation_source 'fine-focus sealed tube'
_diffrn_radiation_type MoK\a
_diffrn_radiation_wavelength 0.71073
_diffrn_reflns_av_R_equivalents 0.0314
_diffrn_reflns_av_sigmaI/netI 0.0195
_diffrn_reflns_limit_h_max 13
_diffrn_reflns_limit_h_min -13
_diffrn_reflns_limit_k_max 22
_diffrn_reflns_limit_k_min -22
_diffrn_reflns_limit_l_max 12
_diffrn_reflns_limit_l_min -12
_diffrn_reflns_number 22224
_diffrn_reflns_theta_full 23.10
_diffrn_reflns_theta_max 23.10
_diffrn_reflns_theta_min 1.97
_exptl_absorpt_coefficient_mu 0.069
_exptl_absorpt_correction_T_max 0.9829
_exptl_absorpt_correction_T_min 0.9729
_exptl_absorpt_correction_type empirical
_exptl_absorpt_process_details 'bruker SADABS'
_exptl_crystal_colour yellow
_exptl_crystal_density_diffrn 1.189
_exptl_crystal_density_method 'not measured'
_exptl_crystal_description prismatic
_exptl_crystal_F_000 1061
_exptl_crystal_size_max 0.40
_exptl_crystal_size_mid 0.40
_exptl_crystal_size_min 0.25
_refine_diff_density_max 0.363
_refine_diff_density_min -0.136
_refine_diff_density_rms 0.033
_refine_ls_extinction_method none
_refine_ls_goodness_of_fit_ref 1.090
_refine_ls_hydrogen_treatment constr
_refine_ls_matrix_type full
_refine_ls_number_parameters 356
_refine_ls_number_reflns 3944
_refine_ls_number_restraints 1
_refine_ls_restrained_S_all 1.094
_refine_ls_R_factor_all 0.0569
_refine_ls_R_factor_gt 0.0464
_refine_ls_shift/su_max 0.000
_refine_ls_shift/su_mean 0.000
_refine_ls_structure_factor_coef Fsqd
_refine_ls_weighting_details 'calc w=1/[\s^2^(Fo^2^)+(0.0853P)^2^+0.4102P] where P=(Fo^2^+2Fc^2^)/3'
_refine_ls_weighting_scheme calc
_refine_ls_wR_factor_gt 0.1412
_refine_ls_wR_factor_ref 0.1488
_reflns_number_gt 3191
_reflns_number_total 3944
_reflns_threshold_expression >2sigma(I)
_cod_data_source_file jo100106t_si_005.cif
_cod_data_source_block nap_nh
_cod_original_cell_volume 2814.1(10)
_cod_original_sg_symbol_H-M 'P 21/c'
_cod_original_formula_sum 'C37 H27.50 N2.25'
_cod_database_code 4025358

loop_
_symmetry_equiv_pos_as_xyz
'x, y, z'
'-x, y+1/2, -z+1/2'
'-x, -y, -z'
'x, -y-1/2, z-1/2'

loop_
_atom_site_label
_atom_site_type_symbol
_atom_site_fract_x
_atom_site_fract_y
_atom_site_fract_z
_atom_site_U_iso_or_equiv
_atom_site_adp_type
_atom_site_occupancy
_atom_site_symmetry_multiplicity
_atom_site_calc_flag
_atom_site_refinement_flags
_atom_site_disorder_assembly
_atom_site_disorder_group
C1 C 0.59061(16) 0.12806(9) 0.72894(17) 0.0565(5) Uani 1 1 d . A 4
C2 C 0.52852(18) 0.09524(10) 0.63472(19) 0.0686(6) Uani 1 1 d . A 4
H2 H 0.5641 0.0692 0.5871 0.082 Uiso 1 1 calc R A 4
C3 C 0.41230(19) 0.10044(11) 0.6095(2) 0.0743(6) Uani 1 1 d . A 4
H3 H 0.3715 0.0777 0.5456 0.089 Uiso 1 1 calc R A 4
C4 C 0.35902(18) 0.13827(11) 0.6774(2) 0.0699(6) Uani 1 1 d . A 4
H4 H 0.2818 0.1411 0.6599 0.084 Uiso 1 1 calc R A 4
C5 C 0.36335(18) 0.21330(11) 0.8441(2) 0.0722(6) Uani 1 1 d . A 4
H5 H 0.2861 0.2159 0.8267 0.087 Uiso 1 1 calc R A 4
C6 C 0.42065(19) 0.24772(11) 0.9360(2) 0.0764(6) Uani 1 1 d . A 4
H6 H 0.3826 0.2740 0.9809 0.092 Uiso 1 1 calc R A 4
C7 C 0.53637(18) 0.24418(10) 0.9642(2) 0.0685(6) Uani 1 1 d . A 4
H7 H 0.5745 0.2682 1.0278 0.082 Uiso 1 1 calc R A 4
C8 C 0.59502(15) 0.20604(9) 0.90000(17) 0.0555(5) Uani 1 1 d . A 4
C9 C 0.53734(14) 0.16891(8) 0.80178(16) 0.0524(5) Uani 1 1 d . A 4
C10 C 0.41889(15) 0.17341(9) 0.77429(18) 0.0592(5) Uani 1 1 d . A 4
C11 C 0.76291(15) 0.07349(9) 0.77965(15) 0.0541(5) Uani 1 1 d . A 4
C12 C 0.77862(15) 0.24632(9) 0.93496(16) 0.0557(5) Uani 1 1 d . A 4
C13 C 0.70945(15) 0.01187(10) 0.81382(18) 0.0605(5) Uani 1 1 d . A 4
C14 C 0.7005(2) -0.04397(11) 0.7444(3) 0.0911(8) Uani 1 1 d . A 4
H14 H 0.7296 -0.0439 0.6762 0.109 Uiso 1 1 calc R A 4
C15 C 0.6483(3) -0.10023(14) 0.7758(5) 0.1329(14) Uani 1 1 d . A 4
H15 H 0.6398 -0.1374 0.7275 0.160 Uiso 1 1 calc R A 4
C16 C 0.6089(3) -0.1008(2) 0.8794(6) 0.147(2) Uani 1 1 d . A 4
H16 H 0.5760 -0.1389 0.9025 0.176 Uiso 1 1 calc R A 4
C17 C 0.6184(2) -0.0459(2) 0.9470(4) 0.1237(13) Uani 1 1 d . A 4
H17 H 0.5910 -0.0463 1.0163 0.148 Uiso 1 1 calc R A 4
C18 C 0.66749(19) 0.01018(13) 0.9155(2) 0.0823(7) Uani 1 1 d . A 4
H18 H 0.6727 0.0476 0.9631 0.099 Uiso 1 1 calc R A 4
C19 C 0.88549(15) 0.07433(9) 0.79003(16) 0.0569(5) Uani 1 1 d . A 4
C20 C 0.95081(18) 0.02175(11) 0.8406(2) 0.0747(6) Uani 1 1 d . A 4
H20 H 0.9174 -0.0152 0.8670 0.090 Uiso 1 1 calc R A 4
C21 C 1.0651(2) 0.02377(14) 0.8521(2) 0.0928(8) Uani 1 1 d . A 4
H21 H 1.1081 -0.0118 0.8858 0.111 Uiso 1 1 calc R A 4
C22 C 1.1151(2) 0.07787(15) 0.8144(2) 0.0930(8) Uani 1 1 d . A 4
H22 H 1.1921 0.0791 0.8224 0.112 Uiso 1 1 calc R A 4
C23 C 1.05171(19) 0.13054(13) 0.7645(2) 0.0856(7) Uani 1 1 d . A 4
H23 H 1.0859 0.1674 0.7387 0.103 Uiso 1 1 calc R A 4
C24 C 0.93816(17) 0.12889(11) 0.75273(19) 0.0678(6) Uani 1 1 d . A 4
H24 H 0.8960 0.1649 0.7193 0.081 Uiso 1 1 calc R A 4
C25 C 0.89874(16) 0.23661(10) 0.98507(18) 0.0638(5) Uani 1 1 d . A 4
C26 C 0.9338(2) 0.18668(12) 1.0648(2) 0.0871(7) Uani 1 1 d . A 4
H26 H 0.8820 0.1594 1.0900 0.105 Uiso 1 1 calc R A 4
C27 C 1.0474(3) 0.17718(15) 1.1076(3) 0.1118(10) Uani 1 1 d . A 4
H27 H 1.0710 0.1439 1.1622 0.134 Uiso 1 1 calc R A 4
C28 C 1.1241(2) 0.21644(17) 1.0697(3) 0.1140(11) Uani 1 1 d . A 4
H28 H 1.1997 0.2093 1.0973 0.137 Uiso 1 1 calc R A 4
C29 C 1.0901(2) 0.26565(16) 0.9920(3) 0.1020(9) Uani 1 1 d . A 4
H29 H 1.1426 0.2924 0.9666 0.122 Uiso 1 1 calc R A 4
C30 C 0.97852(18) 0.27656(12) 0.9500(2) 0.0809(7) Uani 1 1 d . A 4
H30 H 0.9563 0.3111 0.8975 0.097 Uiso 1 1 calc R A 4
C31 C 0.74370(14) 0.31147(9) 0.87786(16) 0.0543(5) Uani 1 1 d . A 4
C32 C 0.70932(18) 0.31521(11) 0.75796(18) 0.0696(6) Uani 1 1 d . A 4
H32 H 0.7083 0.2772 0.7124 0.083 Uiso 1 1 calc R A 4
C33 C 0.6764(2) 0.37525(13) 0.7051(2) 0.0867(7) Uani 1 1 d . A 4
H33 H 0.6534 0.3774 0.6241 0.104 Uiso 1 1 calc R A 4
C34 C 0.6773(2) 0.43144(12) 0.7709(2) 0.0833(7) Uani 1 1 d . A 4
H34 H 0.6552 0.4718 0.7349 0.100 Uiso 1 1 calc R A 4
C35 C 0.7110(2) 0.42794(11) 0.8899(2) 0.0882(7) Uani 1 1 d . A 4
H35 H 0.7110 0.4660 0.9351 0.106 Uiso 1 1 calc R A 4
C36 C 0.7448(2) 0.36836(11) 0.9433(2) 0.0781(6) Uani 1 1 d . A 4
H36 H 0.7686 0.3666 1.0244 0.094 Uiso 1 1 calc R A 4
N1 N 0.71167(13) 0.19843(8) 0.93957(14) 0.0602(4) Uani 1 1 d . A 4
N2 N 0.70823(13) 0.12632(8) 0.74510(14) 0.0588(4) Uani 1 1 d . A 4
N40 N 1.0092(11) 0.5063(7) 0.0202(10) 0.096(3) Uiso 0.25 1 d PD B -1
C41 C 0.9429(6) 0.5330(3) 0.0232(6) 0.1046(17) Uiso 0.50 1 d PD B -1
C42 C 0.8801(6) 0.5692(3) 0.0480(6) 0.1177(19) Uiso 0.50 1 d P B -1
H42A H 0.8446 0.5933 -0.0205 0.177 Uiso 0.50 1 calc PR B -1
H42B H 0.9176 0.5998 0.1058 0.177 Uiso 0.50 1 calc PR B -1
H42C H 0.8251 0.5451 0.0795 0.177 Uiso 0.50 1 calc PR B -1

loop_
_atom_site_aniso_label
_atom_site_aniso_U_11
_atom_site_aniso_U_22
_atom_site_aniso_U_33
_atom_site_aniso_U_23
_atom_site_aniso_U_13
_atom_site_aniso_U_12
C1 0.0555(11) 0.0477(10) 0.0651(12) 0.0079(9) 0.0089(9) -0.0041(8)
C2 0.0690(14) 0.0608(12) 0.0740(14) -0.0038(10) 0.0096(11) -0.0045(10)
C3 0.0724(14) 0.0681(14) 0.0744(14) 0.0026(11) -0.0053(11) -0.0160(11)
C4 0.0543(12) 0.0675(13) 0.0837(15) 0.0118(12) 0.0029(11) -0.0066(10)
C5 0.0537(12) 0.0679(13) 0.0971(17) 0.0104(12) 0.0202(11) 0.0031(10)
C6 0.0722(15) 0.0683(14) 0.0951(17) -0.0006(12) 0.0324(13) 0.0057(11)
C7 0.0721(14) 0.0621(13) 0.0723(13) -0.0017(10) 0.0166(11) -0.0012(10)
C8 0.0541(11) 0.0485(10) 0.0637(12) 0.0101(9) 0.0107(9) 0.0003(8)
C9 0.0520(11) 0.0435(10) 0.0613(11) 0.0113(8) 0.0101(9) -0.0018(8)
C10 0.0521(11) 0.0528(11) 0.0723(13) 0.0157(10) 0.0111(9) -0.0039(9)
C11 0.0574(11) 0.0536(11) 0.0518(11) -0.0056(8) 0.0120(8) -0.0013(9)
C12 0.0560(11) 0.0557(11) 0.0526(11) -0.0080(9) 0.0040(8) 0.0012(9)
C13 0.0527(11) 0.0563(12) 0.0700(13) 0.0052(10) 0.0062(9) -0.0003(9)
C14 0.1029(19) 0.0614(15) 0.1023(19) -0.0075(13) 0.0032(14) -0.0051(13)
C15 0.113(3) 0.0556(17) 0.206(4) 0.008(2) -0.028(3) -0.0180(16)
C16 0.077(2) 0.101(3) 0.250(6) 0.092(3) 0.003(3) -0.0132(19)
C17 0.086(2) 0.129(3) 0.163(3) 0.079(3) 0.041(2) 0.008(2)
C18 0.0734(15) 0.0888(16) 0.0894(17) 0.0261(13) 0.0273(13) 0.0066(12)
C19 0.0563(11) 0.0591(12) 0.0564(11) -0.0043(9) 0.0140(9) 0.0001(9)
C20 0.0638(13) 0.0735(14) 0.0888(16) 0.0102(12) 0.0195(11) 0.0052(11)
C21 0.0648(15) 0.0961(18) 0.118(2) 0.0212(16) 0.0197(14) 0.0165(13)
C22 0.0564(13) 0.113(2) 0.111(2) 0.0120(17) 0.0202(13) 0.0018(14)
C23 0.0639(14) 0.0952(18) 0.0991(18) 0.0120(14) 0.0194(13) -0.0094(13)
C24 0.0608(13) 0.0679(13) 0.0744(14) 0.0032(10) 0.0126(10) -0.0031(10)
C25 0.0578(12) 0.0582(12) 0.0698(13) -0.0146(10) -0.0014(10) 0.0060(10)
C26 0.0779(16) 0.0746(15) 0.0980(18) -0.0016(13) -0.0097(13) 0.0132(12)
C27 0.092(2) 0.092(2) 0.132(2) -0.0059(18) -0.0264(18) 0.0316(17)
C28 0.0639(16) 0.104(2) 0.157(3) -0.039(2) -0.0199(18) 0.0169(17)
C29 0.0594(15) 0.097(2) 0.142(3) -0.0278(19) 0.0023(15) 0.0012(14)
C30 0.0565(13) 0.0796(15) 0.1012(17) -0.0141(13) 0.0025(12) -0.0006(11)
C31 0.0471(10) 0.0556(11) 0.0592(12) -0.0041(9) 0.0076(8) -0.0025(8)
C32 0.0814(14) 0.0660(13) 0.0594(13) -0.0026(10) 0.0092(10) 0.0020(10)
C33 0.1070(19) 0.0814(17) 0.0679(15) 0.0153(13) 0.0078(13) 0.0039(13)
C34 0.0887(17) 0.0613(14) 0.0979(19) 0.0170(13) 0.0132(14) 0.0050(11)
C35 0.1073(19) 0.0579(14) 0.0962(19) -0.0073(13) 0.0119(15) 0.0054(12)
C36 0.0990(17) 0.0647(14) 0.0666(14) -0.0066(11) 0.0061(12) 0.0063(12)
N1 0.0593(10) 0.0555(9) 0.0619(10) 0.0000(7) 0.0025(7) 0.0002(8)
N2 0.0545(9) 0.0539(10) 0.0687(10) 0.0008(8) 0.0134(8) -0.0015(7)

loop_
_atom_type_symbol
_atom_type_description
_atom_type_scat_dispersion_real
_atom_type_scat_dispersion_imag
_atom_type_scat_source
C C 0.0033 0.0016 'International Tables Vol C Tables 4.2.6.8 and 6.1.1.4'
H H 0.0000 0.0000 'International Tables Vol C Tables 4.2.6.8 and 6.1.1.4'
N N 0.0061 0.0033 'International Tables Vol C Tables 4.2.6.8 and 6.1.1.4'

loop_
_geom_angle_atom_site_label_1
_geom_angle_atom_site_label_2
_geom_angle_atom_site_label_3
_geom_angle
_geom_angle_site_symmetry_1
_geom_angle_site_symmetry_3
_geom_angle_publ_flag
C2 C1 N2 118.95(18) . . ?
C2 C1 C9 120.23(18) . . ?
N2 C1 C9 120.49(16) . . ?
C1 C2 C3 120.8(2) . . ?
C1 C2 H2 119.6 . . ?
C3 C2 H2 119.6 . . ?
C4 C3 C2 120.5(2) . . ?
C4 C3 H3 119.8 . . ?
C2 C3 H3 119.8 . . ?
C3 C4 C10 120.91(19) . . ?
C3 C4 H4 119.5 . . ?
C10 C4 H4 119.5 . . ?
C6 C5 C10 120.9(2) . . ?
C6 C5 H5 119.5 . . ?
C10 C5 H5 119.5 . . ?
C5 C6 C7 120.5(2) . . ?
C5 C6 H6 119.7 . . ?
C7 C6 H6 119.7 . . ?
C8 C7 C6 121.3(2) . . ?
C8 C7 H7 119.3 . . ?
C6 C7 H7 119.3 . . ?
C7 C8 N1 119.11(18) . . ?
C7 C8 C9 119.86(18) . . ?
N1 C8 C9 120.69(16) . . ?
C1 C9 C10 117.86(17) . . ?
C1 C9 C8 124.24(16) . . ?
C10 C9 C8 117.90(17) . . ?
C4 C10 C5 120.81(19) . . ?
C4 C10 C9 119.69(19) . . ?
C5 C10 C9 119.50(19) . . ?
N2 C11 C19 118.42(16) . . ?
N2 C11 C13 123.00(17) . . ?
C19 C11 C13 118.54(16) . . ?
N1 C12 C25 118.72(17) . . ?
N1 C12 C31 123.54(16) . . ?
C25 C12 C31 117.71(16) . . ?
C14 C13 C18 118.8(2) . . ?
C14 C13 C11 120.8(2) . . ?
C18 C13 C11 120.35(19) . . ?
C13 C14 C15 120.1(3) . . ?
C13 C14 H14 119.9 . . ?
C15 C14 H14 119.9 . . ?
C16 C15 C14 119.7(4) . . ?
C16 C15 H15 120.2 . . ?
C14 C15 H15 120.2 . . ?
C17 C16 C15 119.7(3) . . ?
C17 C16 H16 120.2 . . ?
C15 C16 H16 120.2 . . ?
C16 C17 C18 121.0(4) . . ?
C16 C17 H17 119.5 . . ?
C18 C17 H17 119.5 . . ?
C17 C18 C13 120.6(3) . . ?
C17 C18 H18 119.7 . . ?
C13 C18 H18 119.7 . . ?
C24 C19 C20 118.19(18) . . ?
C24 C19 C11 120.63(17) . . ?
C20 C19 C11 121.14(17) . . ?
C21 C20 C19 120.6(2) . . ?
C21 C20 H20 119.7 . . ?
C19 C20 H20 119.7 . . ?
C22 C21 C20 120.2(2) . . ?
C22 C21 H21 119.9 . . ?
C20 C21 H21 119.9 . . ?
C21 C22 C23 120.0(2) . . ?
C21 C22 H22 120.0 . . ?
C23 C22 H22 120.0 . . ?
C24 C23 C22 120.1(2) . . ?
C24 C23 H23 119.9 . . ?
C22 C23 H23 119.9 . . ?
C23 C24 C19 120.9(2) . . ?
C23 C24 H24 119.6 . . ?
C19 C24 H24 119.6 . . ?
C26 C25 C30 118.4(2) . . ?
C26 C25 C12 120.9(2) . . ?
C30 C25 C12 120.63(19) . . ?
C25 C26 C27 119.8(3) . . ?
C25 C26 H26 120.1 . . ?
C27 C26 H26 120.1 . . ?
C28 C27 C26 120.5(3) . . ?
C28 C27 H27 119.8 . . ?
C26 C27 H27 119.8 . . ?
C29 C28 C27 119.9(3) . . ?
C29 C28 H28 120.0 . . ?
C27 C28 H28 120.0 . . ?
C28 C29 C30 120.6(3) . . ?
C28 C29 H29 119.7 . . ?
C30 C29 H29 119.7 . . ?
C29 C30 C25 120.8(3) . . ?
C29 C30 H30 119.6 . . ?
C25 C30 H30 119.6 . . ?
C36 C31 C32 118.85(19) . . ?
C36 C31 C12 121.04(17) . . ?
C32 C31 C12 120.11(17) . . ?
C31 C32 C33 120.2(2) . . ?
C31 C32 H32 119.9 . . ?
C33 C32 H32 119.9 . . ?
C34 C33 C32 120.6(2) . . ?
C34 C33 H33 119.7 . . ?
C32 C33 H33 119.7 . . ?
C33 C34 C35 119.5(2) . . ?
C33 C34 H34 120.3 . . ?
C35 C34 H34 120.3 . . ?
C34 C35 C36 120.4(2) . . ?
C34 C35 H35 119.8 . . ?
C36 C35 H35 119.8 . . ?
C31 C36 C35 120.5(2) . . ?
C31 C36 H36 119.8 . . ?
C35 C36 H36 119.8 . . ?
C12 N1 C8 121.31(16) . . ?
C11 N2 C1 121.26(15) . . ?
N40 C41 C42 165.2(11) . . ?

loop_
_geom_bond_atom_site_label_1
_geom_bond_atom_site_label_2
_geom_bond_distance
_geom_bond_site_symmetry_2
_geom_bond_publ_flag
C1 C2 1.374(3) . ?
C1 N2 1.417(2) . ?
C1 C9 1.427(3) . ?
C2 C3 1.401(3) . ?
C2 H2 0.9300 . ?
C3 C4 1.354(3) . ?
C3 H3 0.9300 . ?
C4 C10 1.408(3) . ?
C4 H4 0.9300 . ?
C5 C6 1.349(3) . ?
C5 C10 1.409(3) . ?
C5 H5 0.9300 . ?
C6 C7 1.394(3) . ?
C6 H6 0.9300 . ?
C7 C8 1.369(3) . ?
C7 H7 0.9300 . ?
C8 N1 1.422(2) . ?
C8 C9 1.430(3) . ?
C9 C10 1.427(3) . ?
C11 N2 1.280(2) . ?
C11 C19 1.484(3) . ?
C11 C13 1.494(3) . ?
C12 N1 1.275(2) . ?
C12 C25 1.487(3) . ?
C12 C31 1.495(3) . ?
C13 C14 1.376(3) . ?
C13 C18 1.378(3) . ?
C14 C15 1.386(5) . ?
C14 H14 0.9300 . ?
C15 C16 1.382(6) . ?
C15 H15 0.9300 . ?
C16 C17 1.349(6) . ?
C16 H16 0.9300 . ?
C17 C18 1.363(4) . ?
C17 H17 0.9300 . ?
C18 H18 0.9300 . ?
C19 C24 1.387(3) . ?
C19 C20 1.387(3) . ?
C20 C21 1.382(3) . ?
C20 H20 0.9300 . ?
C21 C22 1.364(4) . ?
C21 H21 0.9300 . ?
C22 C23 1.375(3) . ?
C22 H22 0.9300 . ?
C23 C24 1.372(3) . ?
C23 H23 0.9300 . ?
C24 H24 0.9300 . ?
C25 C26 1.378(3) . ?
C25 C30 1.388(3) . ?
C26 C27 1.398(4) . ?
C26 H26 0.9300 . ?
C27 C28 1.366(4) . ?
C27 H27 0.9300 . ?
C28 C29 1.351(4) . ?
C28 H28 0.9300 . ?
C29 C30 1.377(3) . ?
C29 H29 0.9300 . ?
C30 H30 0.9300 . ?
C31 C36 1.374(3) . ?
C31 C32 1.376(3) . ?
C32 C33 1.381(3) . ?
C32 H32 0.9300 . ?
C33 C34 1.364(3) . ?
C33 H33 0.9300 . ?
C34 C35 1.365(4) . ?
C34 H34 0.9300 . ?
C35 C36 1.378(3) . ?
C35 H35 0.9300 . ?
C36 H36 0.9300 . ?
N40 C41 0.980(12) . ?
C41 C42 1.139(7) . ?
C42 H42A 0.9600 . ?
C42 H42B 0.9600 . ?
C42 H42C 0.9600 . ?
